data_7029910
loop_
_publ_author_name
'Langley, Stuart K.'
'Helliwell, Madeleine'
'Teat, Simon J.'
'Winpenny, Richard E. P.'

_publ_section_title
;
 Synthesis and characterisation of cobalt(II) phosphonate cage complexes
 utilizing carboxylates and pyridonates as co-ligands.
;
_journal_issue 41
_journal_name_full 'Dalton transactions (Cambridge, England : 2003)'
_journal_page_first 12807
_journal_page_last 12817
_journal_paper_doi 10.1039/c2dt31612a
_journal_volume 41
_journal_year 2012
_chemical_formula_sum 'C112 H102 Cl6 Co10 F2 N6 O35 P2'
_chemical_formula_weight 2993.94
_chemical_name_systematic
;
?
;
_space_group_IT_number 14
_symmetry_cell_setting monoclinic
_symmetry_space_group_name_Hall '-P 2yn'
_symmetry_space_group_name_H-M 'P 1 21/n 1'
_atom_sites_solution_hydrogens geom
_atom_sites_solution_primary direct
_atom_sites_solution_secondary difmap
_audit_creation_date '9 November 2005'
_audit_creation_method SHELXL-97
_cell_angle_alpha 90.00
_cell_angle_beta 91.6410(10)
_cell_angle_gamma 90.00
_cell_formula_units_Z 2
_cell_length_a 17.7848(12)
_cell_length_b 16.0795(11)
_cell_length_c 22.8877(15)
_cell_measurement_reflns_used 5788
_cell_measurement_temperature 100(2)
_cell_measurement_theta_max 25.462
_cell_measurement_theta_min 2.685
_cell_volume 6542.5(8)
_computing_cell_refinement 'Bruker SMART'
_computing_data_collection 'Bruker SMART'
_computing_data_reduction 'Bruker SMART'
_computing_molecular_graphics X-SEED
_computing_publication_material CIFTAB
_computing_structure_refinement 'SHELXL-97 (Sheldrick, 1997)'
_computing_structure_solution 'SHELXS-97 (Sheldrick, 1990)'
_diffrn_ambient_temperature 100(2)
_diffrn_measured_fraction_theta_full 0.993
_diffrn_measured_fraction_theta_max 0.993
_diffrn_measurement_device_type 'CCD area detector'
_diffrn_measurement_method 'phi and omega scans'
_diffrn_radiation_monochromator graphite
_diffrn_radiation_source 'fine-focus sealed tube'
_diffrn_radiation_type MoK\a
_diffrn_radiation_wavelength 0.71073
_diffrn_reflns_av_R_equivalents 0.0520
_diffrn_reflns_av_sigmaI/netI 0.0679
_diffrn_reflns_limit_h_max 22
_diffrn_reflns_limit_h_min -22
_diffrn_reflns_limit_k_max 20
_diffrn_reflns_limit_k_min -20
_diffrn_reflns_limit_l_max 28
_diffrn_reflns_limit_l_min -28
_diffrn_reflns_number 37007
_diffrn_reflns_theta_full 26.42
_diffrn_reflns_theta_max 26.42
_diffrn_reflns_theta_min 1.55
_exptl_absorpt_coefficient_mu 1.458
_exptl_absorpt_correction_T_max 0.864
_exptl_absorpt_correction_T_min 0.712
_exptl_absorpt_correction_type multi-scan
_exptl_absorpt_process_details SADABS
_exptl_crystal_colour purple
_exptl_crystal_density_diffrn 1.520
_exptl_crystal_density_method 'not measured'
_exptl_crystal_description plate
_exptl_crystal_F_000 3032
_exptl_crystal_size_max 0.4
_exptl_crystal_size_mid 0.2
_exptl_crystal_size_min 0.1
_refine_diff_density_max 1.467
_refine_diff_density_min -0.579
_refine_diff_density_rms 0.122
_refine_ls_extinction_method none
_refine_ls_goodness_of_fit_ref 1.049
_refine_ls_hydrogen_treatment mixed
_refine_ls_matrix_type full
_refine_ls_number_parameters 812
_refine_ls_number_reflns 13323
_refine_ls_number_restraints 24
_refine_ls_restrained_S_all 1.055
_refine_ls_R_factor_all 0.0842
_refine_ls_R_factor_gt 0.0509
_refine_ls_shift/su_max 0.001
_refine_ls_shift/su_mean 0.000
_refine_ls_structure_factor_coef Fsqd
_refine_ls_weighting_details 'calc w=1/[\s^2^(Fo^2^)+(0.0733P)^2^+3.3749P] where P=(Fo^2^+2Fc^2^)/3'
_refine_ls_weighting_scheme calc
_refine_ls_wR_factor_gt 0.1283
_refine_ls_wR_factor_ref 0.1434
_reflns_number_gt 9270
_reflns_number_total 13323
_reflns_threshold_expression >2sigma(I)
_cod_data_source_file c2dt31612a.txt
_cod_data_source_block global9
_cod_original_sg_symbol_H-M p2(1)/n
_cod_database_code 7029910

loop_
_symmetry_equiv_pos_as_xyz
'x, y, z'
'-x+1/2, y+1/2, -z+1/2'
'-x, -y, -z'
'x-1/2, -y-1/2, z-1/2'

loop_
_atom_site_label
_atom_site_type_symbol
_atom_site_fract_x
_atom_site_fract_y
_atom_site_fract_z
_atom_site_U_iso_or_equiv
_atom_site_adp_type
_atom_site_occupancy
_atom_site_symmetry_multiplicity
_atom_site_calc_flag
_atom_site_refinement_flags
Co5 Co 0.49290(3) 0.13403(4) 1.05195(2) 0.01906(14) Uani 1 1 d .
Co4 Co 0.42884(3) 0.08671(4) 0.92954(2) 0.01828(14) Uani 1 1 d .
Co1 Co 0.37683(3) -0.06006(4) 0.84370(2) 0.02030(14) Uani 1 1 d .
Co2 Co 0.30653(3) -0.19621(4) 0.97091(3) 0.02281(15) Uani 1 1 d .
Co3 Co 0.24928(3) -0.02132(4) 0.94404(3) 0.02186(15) Uani 1 1 d .
Cl1 Cl 0.05524(7) 0.01644(9) 0.85639(6) 0.0428(3) Uani 1 1 d .
Cl2 Cl 0.29865(8) -0.07104(9) 0.68858(5) 0.0428(3) Uani 1 1 d .
Cl3 Cl 0.79057(7) 0.39826(8) 1.09377(7) 0.0422(3) Uani 1 1 d .
P1 P 0.39477(6) -0.04186(7) 1.03626(5) 0.0190(2) Uani 1 1 d .
O1 O 0.58317(17) 0.21378(19) 1.05812(13) 0.0254(7) Uani 1 1 d .
O2 O 0.45604(17) 0.1587(2) 1.13560(13) 0.0260(7) Uani 1 1 d .
O3 O 0.42700(18) 0.2330(2) 1.02764(13) 0.0282(7) Uani 1 1 d .
F1 F 0.55078(13) 0.03559(15) 1.08797(10) 0.0204(5) Uani 1 1 d .
O5 O 0.36487(17) 0.18978(19) 0.94696(12) 0.0227(7) Uani 1 1 d .
O6 O 0.46504(17) 0.12484(19) 0.85054(12) 0.0229(7) Uani 1 1 d .
O7 O 0.42877(18) 0.02085(19) 0.79045(13) 0.0266(7) Uani 1 1 d .
O8 O 0.40748(16) 0.04915(18) 1.01879(12) 0.0191(6) Uani 1 1 d .
O9 O 0.32776(16) -0.07715(18) 1.00039(12) 0.0214(7) Uani 1 1 d .
O10 O 0.24141(18) 0.0916(2) 0.98982(14) 0.0273(7) Uani 1 1 d D
O11 O 0.28314(17) -0.12630(19) 0.89353(12) 0.0229(7) Uani 1 1 d .
O12 O 0.32329(16) 0.04344(18) 0.88637(12) 0.0206(6) Uani 1 1 d .
O13 O 0.19754(17) -0.2070(2) 0.99061(14) 0.0265(7) Uani 1 1 d .
O14 O 0.15867(17) -0.0755(2) 0.97539(14) 0.0269(7) Uani 1 1 d .
O15 O 0.56684(17) 0.15802(19) 1.18545(13) 0.0250(7) Uani 1 1 d .
O16 O 0.46356(16) -0.09776(18) 1.03067(12) 0.0195(6) Uani 1 1 d .
O17 O 0.3402(2) -0.2502(2) 1.05089(15) 0.0383(9) Uani 1 1 d .
N1 N 0.2803(2) -0.1054(2) 0.79784(16) 0.0232(8) Uani 1 1 d .
N2 N 0.1998(2) 0.0427(2) 0.86886(16) 0.0249(8) Uani 1 1 d .
N3 N 0.6713(2) 0.3069(2) 1.07779(16) 0.0245(8) Uani 1 1 d .
C1 C 0.4969(3) 0.1723(3) 1.18047(19) 0.0237(10) Uani 1 1 d .
C2 C 0.4607(3) 0.2094(3) 1.2332(2) 0.0270(10) Uani 1 1 d .
C3 C 0.5001(3) 0.2139(4) 1.2857(2) 0.0395(13) Uani 1 1 d .
H3 H 0.5496 0.1953 1.2883 0.047 Uiso 1 1 calc R
C4 C 0.4668(3) 0.2459(4) 1.3346(2) 0.0537(17) Uani 1 1 d .
H4 H 0.4939 0.2490 1.3699 0.064 Uiso 1 1 calc R
C5 C 0.3940(4) 0.2730(4) 1.3312(3) 0.0555(17) Uani 1 1 d .
H5 H 0.3717 0.2941 1.3643 0.067 Uiso 1 1 calc R
C6 C 0.3538(4) 0.2694(4) 1.2796(3) 0.0580(18) Uani 1 1 d .
H6 H 0.3043 0.2881 1.2775 0.070 Uiso 1 1 calc R
C7 C 0.3871(3) 0.2379(4) 1.2303(2) 0.0439(14) Uani 1 1 d .
H7 H 0.3600 0.2358 1.1950 0.053 Uiso 1 1 calc R
C8 C 0.5979(3) 0.2844(3) 1.08295(19) 0.0255(10) Uani 1 1 d .
C9 C 0.5472(3) 0.3381(3) 1.1111(2) 0.0307(11) Uani 1 1 d .
H9 H 0.4967 0.3242 1.1136 0.037 Uiso 1 1 calc R
C10 C 0.5741(3) 0.4101(3) 1.1342(2) 0.0395(13) Uani 1 1 d .
H10A H 0.5414 0.4459 1.1528 0.047 Uiso 1 1 calc R
C11 C 0.6497(3) 0.4317(3) 1.1306(3) 0.0417(14) Uani 1 1 d .
H11 H 0.6685 0.4804 1.1474 0.050 Uiso 1 1 calc R
C12 C 0.3739(3) 0.2372(3) 0.99089(19) 0.0231(10) Uani 1 1 d .
C13 C 0.3147(3) 0.3013(3) 1.0003(2) 0.0271(10) Uani 1 1 d .
C14 C 0.3077(3) 0.3361(4) 1.0551(2) 0.0451(14) Uani 1 1 d .
H14 H 0.3407 0.3204 1.0854 0.054 Uiso 1 1 calc R
C15 C 0.2516(4) 0.3944(4) 1.0657(3) 0.065(2) Uani 1 1 d .
H15 H 0.2468 0.4170 1.1028 0.078 Uiso 1 1 calc R
C16 C 0.2033(3) 0.4183(4) 1.0204(3) 0.0502(15) Uani 1 1 d .
H16 H 0.1654 0.4566 1.0271 0.060 Uiso 1 1 calc R
C17 C 0.2113(3) 0.3855(3) 0.9656(2) 0.0368(12) Uani 1 1 d .
H17 H 0.1800 0.4032 0.9348 0.044 Uiso 1 1 calc R
C18 C 0.2657(3) 0.3261(3) 0.9560(2) 0.0278(10) Uani 1 1 d .
H18 H 0.2694 0.3026 0.9190 0.033 Uiso 1 1 calc R
C19 C 0.3683(2) -0.0425(3) 1.11214(19) 0.0246(10) Uani 1 1 d .
H19A H 0.3677 -0.0994 1.1262 0.029 Uiso 1 1 calc R
H19B H 0.4056 -0.0121 1.1354 0.029 Uiso 1 1 calc R
C20 C 0.2848(3) 0.0811(3) 1.1298(2) 0.0347(12) Uani 1 1 d .
H20 H 0.3276 0.1141 1.1336 0.042 Uiso 1 1 calc R
C21 C 0.2918(3) -0.0037(3) 1.11996(19) 0.0269(10) Uani 1 1 d .
C22 C 0.2276(3) -0.0527(3) 1.1152(2) 0.0320(11) Uani 1 1 d .
H22 H 0.2316 -0.1096 1.1088 0.038 Uiso 1 1 calc R
C23 C 0.1575(3) -0.0161(4) 1.1201(2) 0.0410(13) Uani 1 1 d .
H23 H 0.1147 -0.0492 1.1169 0.049 Uiso 1 1 calc R
C24 C 0.1496(3) 0.0685(4) 1.1295(2) 0.0423(14) Uani 1 1 d .
H24 H 0.1021 0.0920 1.1327 0.051 Uiso 1 1 calc R
C25 C 0.1476(3) -0.1514(3) 0.98704(19) 0.0249(10) Uani 1 1 d .
C26 C 0.0681(3) -0.1762(3) 0.99688(19) 0.0249(10) Uani 1 1 d .
C27 C 0.0132(3) -0.1158(3) 0.9991(3) 0.0403(13) Uani 1 1 d .
H27 H 0.0263 -0.0601 0.9955 0.048 Uiso 1 1 calc R
C28 C -0.0615(3) -0.1377(4) 1.0066(3) 0.0433(14) Uani 1 1 d .
H28 H -0.0983 -0.0968 1.0081 0.052 Uiso 1 1 calc R
C29 C -0.0805(3) -0.2192(4) 1.0116(2) 0.0378(13) Uani 1 1 d .
H29 H -0.1305 -0.2337 1.0168 0.045 Uiso 1 1 calc R
C30 C -0.0264(3) -0.2811(3) 1.0090(2) 0.0368(12) Uani 1 1 d .
H30 H -0.0403 -0.3367 1.0116 0.044 Uiso 1 1 calc R
C31 C 0.0484(3) -0.2598(3) 1.00247(19) 0.0284(11) Uani 1 1 d .
H31 H 0.0851 -0.3009 1.0018 0.034 Uiso 1 1 calc R
C32 C 0.4589(2) 0.0897(3) 0.80128(19) 0.0217(9) Uani 1 1 d .
C33 C 0.4897(3) 0.1367(3) 0.75051(19) 0.0253(10) Uani 1 1 d .
C34 C 0.5397(3) 0.2015(3) 0.7579(2) 0.0299(11) Uani 1 1 d .
H34 H 0.5560 0.2162 0.7955 0.036 Uiso 1 1 calc R
C35 C 0.5660(3) 0.2450(4) 0.7111(2) 0.0403(13) Uani 1 1 d .
H35 H 0.5999 0.2885 0.7169 0.048 Uiso 1 1 calc R
C36 C 0.5416(3) 0.2236(4) 0.6548(2) 0.0494(15) Uani 1 1 d .
H36 H 0.5596 0.2521 0.6227 0.059 Uiso 1 1 calc R
C37 C 0.4908(4) 0.1602(4) 0.6470(2) 0.0495(16) Uani 1 1 d .
H37 H 0.4732 0.1470 0.6094 0.059 Uiso 1 1 calc R
C38 C 0.4651(3) 0.1157(3) 0.6940(2) 0.0375(12) Uani 1 1 d .
H38 H 0.4317 0.0719 0.6880 0.045 Uiso 1 1 calc R
C39 C 0.2493(3) -0.1145(3) 0.7446(2) 0.0293(11) Uani 1 1 d .
C40 C 0.1823(3) -0.1546(3) 0.7335(2) 0.0366(12) Uani 1 1 d .
H40 H 0.1611 -0.1577 0.6960 0.044 Uiso 1 1 calc R
C41 C 0.1478(3) -0.1903(3) 0.7808(2) 0.0368(12) Uani 1 1 d .
H41 H 0.1026 -0.2187 0.7750 0.044 Uiso 1 1 calc R
C42 C 0.2462(3) -0.1406(3) 0.8437(2) 0.0236(10) Uani 1 1 d .
C43 C 0.1793(3) -0.1846(3) 0.8364(2) 0.0312(11) Uani 1 1 d .
H43 H 0.1565 -0.2094 0.8681 0.037 Uiso 1 1 calc R
C44 C 0.2724(3) 0.1361(3) 0.8111(2) 0.0312(11) Uani 1 1 d .
H44 H 0.3185 0.1601 0.8027 0.037 Uiso 1 1 calc R
C45 C 0.2665(3) 0.0761(3) 0.85489(19) 0.0238(10) Uani 1 1 d .
C46 C 0.2071(3) 0.1584(3) 0.7807(2) 0.0367(12) Uani 1 1 d .
H46 H 0.2090 0.1982 0.7513 0.044 Uiso 1 1 calc R
C47 C 0.1394(3) 0.1220(3) 0.7935(2) 0.0385(13) Uani 1 1 d .
H47 H 0.0956 0.1359 0.7727 0.046 Uiso 1 1 calc R
C48 C 0.1384(3) 0.0648(3) 0.8379(2) 0.0299(11) Uani 1 1 d .
C49 C 0.6952(3) 0.3781(3) 1.1014(2) 0.0309(11) Uani 1 1 d .
C50 C 0.2136(3) 0.1174(4) 1.1342(2) 0.0425(14) Uani 1 1 d .
H50 H 0.2092 0.1744 1.1401 0.051 Uiso 1 1 calc R
O18 O 0.3996(3) -0.3536(3) 1.0932(2) 0.0732(15) Uani 1 1 d .
C51 C 0.3402(4) -0.3152(4) 1.0712(3) 0.0538(16) Uani 1 1 d .
C52 C 0.4688(3) -0.3085(4) 1.0853(3) 0.0470(15) Uani 1 1 d .
H52A H 0.4660 -0.2538 1.1030 0.056 Uiso 1 1 calc R
H52B H 0.4783 -0.3019 1.0441 0.056 Uiso 1 1 calc R
C54 C 0.2688(5) -0.3676(6) 1.0739(5) 0.131(5) Uani 1 1 d .
H54A H 0.2289 -0.3406 1.0520 0.197 Uiso 1 1 calc R
H54B H 0.2547 -0.3737 1.1138 0.197 Uiso 1 1 calc R
H54C H 0.2779 -0.4215 1.0574 0.197 Uiso 1 1 calc R
C59 C 0.5309(4) -0.3592(6) 1.1148(4) 0.094(3) Uani 1 1 d .
H59A H 0.5224 -0.3624 1.1560 0.140 Uiso 1 1 calc R
H59B H 0.5785 -0.3331 1.1086 0.140 Uiso 1 1 calc R
H59C H 0.5310 -0.4143 1.0986 0.140 Uiso 1 1 calc R
O13S O 0.2471(5) -0.4991(5) 1.1957(4) 0.057(2) Uani 0.50 1 d PDU
C11S C 0.3805(7) -0.5078(8) 1.2068(4) 0.053(3) Uani 0.50 1 d PD
H11A H 0.3790 -0.5293 1.1676 0.080 Uiso 0.50 1 calc PR
H11B H 0.3867 -0.5528 1.2340 0.080 Uiso 0.50 1 calc PR
H11C H 0.4219 -0.4698 1.2114 0.080 Uiso 0.50 1 calc PR
C12S C 0.3074(7) -0.4625(12) 1.2182(9) 0.137(8) Uani 0.50 1 d PDU
H12A H 0.3019 -0.4575 1.2601 0.164 Uiso 0.50 1 calc PR
H12B H 0.3105 -0.4067 1.2023 0.164 Uiso 0.50 1 calc PR
C13S C 0.1751(7) -0.4918(12) 1.2138(7) 0.094(5) Uani 0.50 1 d PDU
H13A H 0.1746 -0.4498 1.2442 0.113 Uiso 0.50 1 calc PR
H13B H 0.1613 -0.5442 1.2316 0.113 Uiso 0.50 1 calc PR
C14S C 0.1151(7) -0.4700(8) 1.1692(6) 0.098(8) Uani 0.50 1 d PD
H14A H 0.1300 -0.4215 1.1480 0.147 Uiso 0.50 1 calc PR
H14B H 0.0689 -0.4588 1.1885 0.147 Uiso 0.50 1 calc PR
H14C H 0.1078 -0.5156 1.1426 0.147 Uiso 0.50 1 calc PR
H10C H 0.268(4) 0.131(4) 0.973(3) 0.117 Uiso 1 1 d D
H10B H 0.252(5) 0.084(6) 1.0276(10) 0.117 Uiso 1 1 d D

loop_
_atom_site_aniso_label
_atom_site_aniso_U_11
_atom_site_aniso_U_22
_atom_site_aniso_U_33
_atom_site_aniso_U_23
_atom_site_aniso_U_13
_atom_site_aniso_U_12
Co5 0.0200(3) 0.0220(3) 0.0152(3) -0.0020(2) 0.0000(2) 0.0006(2)
Co4 0.0195(3) 0.0211(3) 0.0143(3) -0.0004(2) 0.0012(2) 0.0001(2)
Co1 0.0219(3) 0.0228(3) 0.0161(3) -0.0010(2) -0.0015(2) 0.0005(2)
Co2 0.0209(3) 0.0249(3) 0.0226(3) -0.0015(2) 0.0010(2) -0.0012(3)
Co3 0.0186(3) 0.0249(3) 0.0221(3) -0.0008(2) 0.0011(2) -0.0007(3)
Cl1 0.0217(6) 0.0574(9) 0.0489(8) 0.0035(6) -0.0033(6) -0.0035(6)
Cl2 0.0519(8) 0.0553(9) 0.0209(6) 0.0071(6) -0.0069(6) -0.0032(7)
Cl3 0.0329(7) 0.0307(7) 0.0629(9) -0.0080(6) -0.0026(6) -0.0076(5)
P1 0.0181(6) 0.0248(6) 0.0141(5) -0.0005(4) 0.0024(4) -0.0001(5)
O1 0.0243(17) 0.0259(17) 0.0260(17) -0.0075(13) 0.0018(13) -0.0021(13)
O2 0.0247(17) 0.0344(19) 0.0189(16) -0.0039(13) 0.0018(13) 0.0013(14)
O3 0.0292(18) 0.0269(18) 0.0282(18) -0.0050(13) -0.0050(14) 0.0038(14)
F1 0.0211(13) 0.0247(13) 0.0152(12) -0.0032(10) -0.0004(10) 0.0016(10)
O5 0.0273(17) 0.0246(17) 0.0161(15) -0.0008(12) -0.0006(13) 0.0040(13)
O6 0.0249(17) 0.0276(17) 0.0162(16) 0.0015(12) 0.0023(13) -0.0024(13)
O7 0.0342(19) 0.0276(18) 0.0180(16) 0.0001(13) 0.0030(13) 0.0000(15)
O8 0.0190(15) 0.0235(16) 0.0149(15) -0.0032(12) 0.0008(12) 0.0007(12)
O9 0.0204(16) 0.0258(17) 0.0181(15) -0.0015(12) 0.0020(12) -0.0006(13)
O10 0.0235(18) 0.0301(19) 0.0286(18) -0.0064(14) 0.0049(14) -0.0025(14)
O11 0.0257(17) 0.0253(17) 0.0174(16) -0.0008(12) -0.0035(13) -0.0023(13)
O12 0.0177(16) 0.0252(17) 0.0187(15) 0.0013(12) -0.0018(12) 0.0007(12)
O13 0.0209(17) 0.0277(18) 0.0310(18) 0.0024(13) 0.0029(14) -0.0024(14)
O14 0.0211(17) 0.0284(18) 0.0314(18) 0.0008(14) 0.0033(14) -0.0025(14)
O15 0.0253(18) 0.0258(17) 0.0239(17) -0.0050(13) 0.0006(13) 0.0024(14)
O16 0.0190(15) 0.0235(16) 0.0160(15) -0.0022(12) 0.0021(12) 0.0000(12)
O17 0.046(2) 0.037(2) 0.031(2) 0.0045(16) -0.0076(17) 0.0031(17)
N1 0.024(2) 0.024(2) 0.021(2) -0.0017(15) -0.0050(16) 0.0024(16)
N2 0.022(2) 0.027(2) 0.025(2) -0.0032(16) -0.0003(16) -0.0005(16)
N3 0.025(2) 0.021(2) 0.027(2) -0.0010(15) -0.0016(16) -0.0014(16)
C1 0.032(3) 0.021(2) 0.019(2) 0.0000(17) 0.0037(19) 0.0004(19)
C2 0.028(3) 0.032(3) 0.021(2) -0.0029(19) 0.0064(19) -0.003(2)
C3 0.035(3) 0.055(4) 0.028(3) -0.012(2) 0.002(2) 0.001(3)
C4 0.048(4) 0.084(5) 0.029(3) -0.020(3) 0.003(3) -0.008(3)
C5 0.061(4) 0.066(4) 0.040(4) -0.026(3) 0.016(3) 0.000(3)
C6 0.055(4) 0.075(5) 0.045(4) -0.018(3) 0.010(3) 0.023(3)
C7 0.045(3) 0.058(4) 0.029(3) -0.017(3) 0.000(2) 0.018(3)
C8 0.032(3) 0.024(2) 0.020(2) 0.0008(18) -0.0027(19) 0.000(2)
C9 0.033(3) 0.028(3) 0.031(3) -0.005(2) 0.000(2) 0.003(2)
C10 0.038(3) 0.030(3) 0.051(3) -0.011(2) 0.005(3) 0.005(2)
C11 0.040(3) 0.028(3) 0.057(4) -0.017(2) -0.003(3) -0.002(2)
C12 0.024(2) 0.022(2) 0.023(2) 0.0056(18) 0.0053(19) 0.0003(19)
C13 0.026(2) 0.029(3) 0.026(3) 0.0023(19) 0.001(2) 0.007(2)
C14 0.046(3) 0.052(4) 0.036(3) -0.012(3) -0.005(3) 0.019(3)
C15 0.068(5) 0.073(5) 0.053(4) -0.027(3) 0.000(4) 0.032(4)
C16 0.043(3) 0.046(4) 0.061(4) -0.008(3) -0.002(3) 0.018(3)
C17 0.031(3) 0.039(3) 0.041(3) 0.010(2) 0.000(2) 0.007(2)
C18 0.027(3) 0.030(3) 0.026(3) 0.0022(19) 0.006(2) 0.001(2)
C19 0.025(2) 0.031(3) 0.018(2) 0.0014(18) 0.0016(18) 0.000(2)
C20 0.026(3) 0.045(3) 0.033(3) -0.010(2) 0.009(2) -0.002(2)
C21 0.028(3) 0.037(3) 0.017(2) -0.0009(19) 0.0050(19) 0.005(2)
C22 0.028(3) 0.035(3) 0.033(3) -0.001(2) 0.011(2) -0.001(2)
C23 0.029(3) 0.053(4) 0.042(3) -0.008(3) 0.010(2) -0.003(3)
C24 0.024(3) 0.060(4) 0.043(3) -0.006(3) 0.007(2) 0.010(3)
C25 0.026(3) 0.030(3) 0.018(2) -0.0014(18) 0.0026(19) -0.004(2)
C26 0.021(2) 0.034(3) 0.020(2) -0.0038(19) 0.0041(18) -0.001(2)
C27 0.024(3) 0.037(3) 0.060(4) 0.001(3) 0.010(3) -0.006(2)
C28 0.022(3) 0.047(4) 0.061(4) 0.001(3) 0.006(3) 0.000(2)
C29 0.022(3) 0.060(4) 0.032(3) -0.001(2) 0.006(2) -0.008(3)
C30 0.035(3) 0.040(3) 0.035(3) 0.001(2) 0.007(2) -0.013(2)
C31 0.029(3) 0.036(3) 0.020(2) 0.003(2) 0.003(2) -0.004(2)
C32 0.019(2) 0.023(2) 0.023(2) 0.0019(18) 0.0027(18) 0.0043(18)
C33 0.024(2) 0.030(3) 0.021(2) 0.0030(19) 0.0015(19) 0.005(2)
C34 0.032(3) 0.034(3) 0.023(2) 0.004(2) 0.000(2) 0.001(2)
C35 0.048(3) 0.045(3) 0.028(3) 0.006(2) 0.014(2) -0.012(3)
C36 0.062(4) 0.053(4) 0.033(3) 0.017(3) 0.012(3) -0.015(3)
C37 0.065(4) 0.063(4) 0.020(3) 0.002(3) 0.000(3) -0.011(3)
C38 0.048(3) 0.039(3) 0.025(3) 0.002(2) 0.002(2) -0.005(3)
C39 0.032(3) 0.028(3) 0.028(3) -0.001(2) -0.007(2) 0.007(2)
C40 0.039(3) 0.039(3) 0.031(3) -0.007(2) -0.014(2) 0.003(2)
C41 0.026(3) 0.043(3) 0.040(3) -0.009(2) -0.007(2) -0.007(2)
C42 0.024(2) 0.021(2) 0.026(2) -0.0037(18) -0.0034(19) 0.0009(19)
C43 0.029(3) 0.029(3) 0.035(3) -0.005(2) 0.001(2) -0.007(2)
C44 0.028(3) 0.034(3) 0.031(3) 0.004(2) -0.001(2) 0.000(2)
C45 0.027(3) 0.024(2) 0.020(2) -0.0041(18) 0.0000(19) 0.0020(19)
C46 0.035(3) 0.039(3) 0.036(3) 0.008(2) -0.004(2) 0.005(2)
C47 0.032(3) 0.048(3) 0.035(3) 0.001(2) -0.010(2) 0.010(2)
C48 0.024(3) 0.034(3) 0.031(3) -0.006(2) -0.004(2) 0.000(2)
C49 0.031(3) 0.025(3) 0.036(3) 0.001(2) -0.002(2) -0.004(2)
C50 0.037(3) 0.045(3) 0.047(3) -0.011(3) 0.013(3) 0.007(3)
O18 0.064(3) 0.060(3) 0.094(4) 0.026(3) -0.033(3) -0.011(2)
C51 0.052(4) 0.058(4) 0.052(4) 0.015(3) 0.004(3) 0.002(3)
C52 0.038(3) 0.054(4) 0.050(4) 0.003(3) 0.004(3) -0.005(3)
C54 0.075(6) 0.124(8) 0.192(11) 0.111(8) -0.048(7) -0.048(6)
C59 0.065(5) 0.111(7) 0.104(7) 0.055(6) -0.007(5) 0.003(5)
O13S 0.061(5) 0.039(4) 0.074(5) -0.030(4) 0.060(4) -0.017(4)
C11S 0.061(8) 0.085(10) 0.014(5) 0.021(5) 0.011(5) 0.025(7)
C12S 0.153(11) 0.175(12) 0.081(10) -0.014(8) -0.004(8) 0.031(9)
C13S 0.113(9) 0.097(9) 0.072(8) 0.001(7) -0.003(7) 0.045(8)
C14S 0.065(10) 0.074(10) 0.160(17) -0.078(11) 0.093(11) -0.051(8)

loop_
_atom_type_symbol
_atom_type_description
_atom_type_scat_dispersion_real
_atom_type_scat_dispersion_imag
_atom_type_scat_source
C C 0.0033 0.0016 'International Tables Vol C Tables 4.2.6.8 and 6.1.1.4'
H H 0.0000 0.0000 'International Tables Vol C Tables 4.2.6.8 and 6.1.1.4'
N N 0.0061 0.0033 'International Tables Vol C Tables 4.2.6.8 and 6.1.1.4'
O O 0.0106 0.0060 'International Tables Vol C Tables 4.2.6.8 and 6.1.1.4'
P P 0.1023 0.0942 'International Tables Vol C Tables 4.2.6.8 and 6.1.1.4'
Cl Cl 0.1484 0.1585 'International Tables Vol C Tables 4.2.6.8 and 6.1.1.4'
Co Co 0.3494 0.9721 'International Tables Vol C Tables 4.2.6.8 and 6.1.1.4'
F F 0.0171 0.0103 'International Tables Vol C Tables 4.2.6.8 and 6.1.1.4'

loop_
_geom_angle_atom_site_label_1
_geom_angle_atom_site_label_2
_geom_angle_atom_site_label_3
_geom_angle
_geom_angle_site_symmetry_1
_geom_angle_site_symmetry_3
O3 Co5 F1 171.40(11) . .
O3 Co5 O1 88.50(13) . .
F1 Co5 O1 94.12(11) . .
O3 Co5 O2 84.77(12) . .
F1 Co5 O2 86.85(11) . .
O1 Co5 O2 94.81(12) . .
O3 Co5 O16 100.97(12) . 3_657
F1 Co5 O16 87.40(10) . 3_657
O1 Co5 O16 85.94(11) . 3_657
O2 Co5 O16 174.24(12) . 3_657
O3 Co5 O8 90.23(12) . .
F1 Co5 O8 89.63(10) . .
O1 Co5 O8 163.03(11) . .
O2 Co5 O8 101.93(12) . .
O16 Co5 O8 77.69(11) 3_657 .
O6 Co4 F1 93.07(11) . 3_657
O6 Co4 O5 96.93(12) . .
F1 Co4 O5 156.49(11) 3_657 .
O6 Co4 O16 93.00(12) . 3_657
F1 Co4 O16 90.11(10) 3_657 3_657
O5 Co4 O16 110.47(12) . 3_657
O6 Co4 O8 171.33(11) . .
F1 Co4 O8 87.34(10) 3_657 .
O5 Co4 O8 85.94(11) . .
O16 Co4 O8 78.33(11) 3_657 .
O6 Co4 O12 89.08(11) . .
F1 Co4 O12 76.24(10) 3_657 .
O5 Co4 O12 82.69(11) . .
O16 Co4 O12 166.29(11) 3_657 .
O8 Co4 O12 99.42(11) . .
O15 Co1 O7 93.67(13) 3_657 .
O15 Co1 F1 95.57(11) 3_657 3_657
O7 Co1 F1 92.80(11) . 3_657
O15 Co1 N1 88.31(13) 3_657 .
O7 Co1 N1 107.49(14) . .
F1 Co1 N1 159.08(13) 3_657 .
O15 Co1 O12 172.40(12) 3_657 .
O7 Co1 O12 89.53(12) . .
F1 Co1 O12 77.37(10) 3_657 .
N1 Co1 O12 97.31(13) . .
O15 Co1 O11 100.24(12) 3_657 .
O7 Co1 O11 160.61(12) . .
F1 Co1 O11 99.16(10) 3_657 .
N1 Co1 O11 59.93(12) . .
O12 Co1 O11 78.38(11) . .
O13 Co2 O9 100.12(12) . .
O13 Co2 O17 91.24(14) . .
O9 Co2 O17 93.06(13) . .
O13 Co2 O1 166.18(13) . 3_657
O9 Co2 O1 93.69(12) . 3_657
O17 Co2 O1 88.54(13) . 3_657
O13 Co2 O11 93.76(12) . .
O9 Co2 O11 79.14(11) . .
O17 Co2 O11 171.36(13) . .
O1 Co2 O11 88.28(12) 3_657 .
O13 Co2 N3 103.77(14) . 3_657
O9 Co2 N3 155.10(13) . 3_657
O17 Co2 N3 93.33(14) . 3_657
O1 Co2 N3 62.47(13) 3_657 3_657
O11 Co2 N3 92.31(13) . 3_657
O14 Co3 O9 97.11(12) . .
O14 Co3 O10 97.64(13) . .
O9 Co3 O10 96.72(13) . .
O14 Co3 O11 95.31(12) . .
O9 Co3 O11 78.47(11) . .
O10 Co3 O11 166.66(12) . .
O14 Co3 O12 161.59(12) . .
O9 Co3 O12 100.23(11) . .
O10 Co3 O12 86.48(12) . .
O11 Co3 O12 82.21(11) . .
O14 Co3 N2 100.36(14) . .
O9 Co3 N2 161.36(13) . .
O10 Co3 N2 87.39(14) . .
O11 Co3 N2 93.42(13) . .
O12 Co3 N2 61.77(12) . .
O16 P1 O8 114.52(17) . .
O16 P1 O9 110.43(17) . .
O8 P1 O9 109.32(16) . .
O16 P1 C19 107.90(18) . .
O8 P1 C19 107.41(19) . .
O9 P1 C19 106.95(19) . .
C8 O1 Co5 136.5(3) . .
C8 O1 Co2 94.5(3) . 3_657
Co5 O1 Co2 128.79(15) . 3_657
C1 O2 Co5 126.4(3) . .
C12 O3 Co5 130.0(3) . .
Co1 F1 Co4 103.01(10) 3_657 3_657
Co1 F1 Co5 117.35(11) 3_657 .
Co4 F1 Co5 139.06(12) 3_657 .
C12 O5 Co4 125.5(3) . .
C32 O6 Co4 129.6(3) . .
C32 O7 Co1 130.5(3) . .
P1 O8 Co5 128.10(17) . .
P1 O8 Co4 122.71(16) . .
Co5 O8 Co4 90.84(11) . .
P1 O9 Co2 130.55(18) . .
P1 O9 Co3 132.01(18) . .
Co2 O9 Co3 94.85(12) . .
Co3 O10 H10C 110(6) . .
Co3 O10 H10B 110(6) . .
H10C O10 H10B 116(8) . .
C42 O11 Co2 135.0(3) . .
C42 O11 Co3 117.6(3) . .
Co2 O11 Co3 91.06(11) . .
C42 O11 Co1 90.1(3) . .
Co2 O11 Co1 121.91(14) . .
Co3 O11 Co1 96.96(12) . .
C45 O12 Co3 93.1(2) . .
C45 O12 Co1 113.3(3) . .
Co3 O12 Co1 100.89(12) . .
C45 O12 Co4 137.7(3) . .
Co3 O12 Co4 113.82(12) . .
Co1 O12 Co4 93.72(11) . .
C25 O13 Co2 127.3(3) . .
C25 O14 Co3 129.3(3) . .
C1 O15 Co1 128.0(3) . 3_657
P1 O16 Co4 129.46(17) . 3_657
P1 O16 Co5 122.99(16) . 3_657
Co4 O16 Co5 93.31(11) 3_657 3_657
C51 O17 Co2 136.8(4) . .
C39 N1 C42 118.8(4) . .
C39 N1 Co1 143.2(3) . .
C42 N1 Co1 97.8(3) . .
C48 N2 C45 118.6(4) . .
C48 N2 Co3 148.9(3) . .
C45 N2 Co3 92.2(3) . .
C49 N3 C8 119.3(4) . .
C49 N3 Co2 149.8(3) . 3_657
C8 N3 Co2 90.9(3) . 3_657
O2 C1 O15 125.7(4) . .
O2 C1 C2 118.2(4) . .
O15 C1 C2 116.1(4) . .
C3 C2 C7 118.8(4) . .
C3 C2 C1 120.1(4) . .
C7 C2 C1 121.1(4) . .
C2 C3 C4 120.5(5) . .
C2 C3 H3 119.7 . .
C4 C3 H3 119.7 . .
C5 C4 C3 119.9(5) . .
C5 C4 H4 120.0 . .
C3 C4 H4 120.0 . .
C6 C5 C4 120.6(5) . .
C6 C5 H5 119.7 . .
C4 C5 H5 119.7 . .
C5 C6 C7 119.7(6) . .
C5 C6 H6 120.2 . .
C7 C6 H6 120.2 . .
C6 C7 C2 120.4(5) . .
C6 C7 H7 119.8 . .
C2 C7 H7 119.8 . .
O1 C8 N3 112.1(4) . .
O1 C8 C9 127.7(4) . .
N3 C8 C9 120.1(4) . .
C10 C9 C8 118.5(5) . .
C10 C9 H9 120.8 . .
C8 C9 H9 120.8 . .
C9 C10 C11 121.3(5) . .
C9 C10 H10A 119.3 . .
C11 C10 H10A 119.3 . .
C49 C11 C10 117.2(5) . .
C49 C11 H11 121.4 . .
C10 C11 H11 121.4 . .
O3 C12 O5 125.3(4) . .
O3 C12 C13 117.6(4) . .
O5 C12 C13 117.1(4) . .
C18 C13 C14 118.7(4) . .
C18 C13 C12 121.9(4) . .
C14 C13 C12 119.5(4) . .
C13 C14 C15 120.8(5) . .
C13 C14 H14 119.6 . .
C15 C14 H14 119.6 . .
C16 C15 C14 119.3(6) . .
C16 C15 H15 120.4 . .
C14 C15 H15 120.4 . .
C17 C16 C15 120.1(5) . .
C17 C16 H16 120.0 . .
C15 C16 H16 120.0 . .
C16 C17 C18 120.1(5) . .
C16 C17 H17 119.9 . .
C18 C17 H17 119.9 . .
C13 C18 C17 121.0(5) . .
C13 C18 H18 119.5 . .
C17 C18 H18 119.5 . .
C21 C19 P1 111.7(3) . .
C21 C19 H19A 109.3 . .
P1 C19 H19A 109.3 . .
C21 C19 H19B 109.3 . .
P1 C19 H19B 109.3 . .
H19A C19 H19B 107.9 . .
C21 C20 C50 120.4(5) . .
C21 C20 H20 119.8 . .
C50 C20 H20 119.8 . .
C22 C21 C20 119.5(4) . .
C22 C21 C19 119.9(4) . .
C20 C21 C19 120.6(4) . .
C23 C22 C21 119.5(5) . .
C23 C22 H22 120.2 . .
C21 C22 H22 120.2 . .
C24 C23 C22 121.7(5) . .
C24 C23 H23 119.2 . .
C22 C23 H23 119.2 . .
C23 C24 C50 118.9(5) . .
C23 C24 H24 120.6 . .
C50 C24 H24 120.6 . .
O13 C25 O14 125.7(4) . .
O13 C25 C26 118.0(4) . .
O14 C25 C26 116.3(4) . .
C27 C26 C31 119.7(4) . .
C27 C26 C25 119.4(4) . .
C31 C26 C25 120.8(4) . .
C26 C27 C28 120.4(5) . .
C26 C27 H27 119.8 . .
C28 C27 H27 119.8 . .
C29 C28 C27 119.8(5) . .
C29 C28 H28 120.1 . .
C27 C28 H28 120.1 . .
C28 C29 C30 120.9(5) . .
C28 C29 H29 119.6 . .
C30 C29 H29 119.6 . .
C31 C30 C29 119.8(5) . .
C31 C30 H30 120.1 . .
C29 C30 H30 120.1 . .
C30 C31 C26 119.5(5) . .
C30 C31 H31 120.3 . .
C26 C31 H31 120.3 . .
O7 C32 O6 126.7(4) . .
O7 C32 C33 117.1(4) . .
O6 C32 C33 116.2(4) . .
C34 C33 C38 118.8(4) . .
C34 C33 C32 122.3(4) . .
C38 C33 C32 118.9(4) . .
C35 C34 C33 121.5(5) . .
C35 C34 H34 119.2 . .
C33 C34 H34 119.2 . .
C34 C35 C36 119.5(5) . .
C34 C35 H35 120.3 . .
C36 C35 H35 120.3 . .
C37 C36 C35 119.5(5) . .
C37 C36 H36 120.3 . .
C35 C36 H36 120.3 . .
C36 C37 C38 121.0(5) . .
C36 C37 H37 119.5 . .
C38 C37 H37 119.5 . .
C37 C38 C33 119.7(5) . .
C37 C38 H38 120.2 . .
C33 C38 H38 120.2 . .
N1 C39 C40 123.6(5) . .
N1 C39 Cl2 115.5(4) . .
C40 C39 Cl2 120.8(4) . .
C39 C40 C41 117.0(5) . .
C39 C40 H40 121.5 . .
C41 C40 H40 121.5 . .
C43 C41 C40 121.1(5) . .
C43 C41 H41 119.5 . .
C40 C41 H41 119.5 . .
O11 C42 N1 112.0(4) . .
O11 C42 C43 126.5(4) . .
N1 C42 C43 121.5(4) . .
C41 C43 C42 117.9(5) . .
C41 C43 H43 121.1 . .
C42 C43 H43 121.1 . .
C46 C44 C45 117.3(5) . .
C46 C44 H44 121.3 . .
C45 C44 H44 121.3 . .
O12 C45 N2 111.9(4) . .
O12 C45 C44 126.0(4) . .
N2 C45 C44 122.0(4) . .
C47 C46 C44 120.6(5) . .
C47 C46 H46 119.7 . .
C44 C46 H46 119.7 . .
C48 C47 C46 118.2(5) . .
C48 C47 H47 120.9 . .
C46 C47 H47 120.9 . .
N2 C48 C47 123.1(5) . .
N2 C48 Cl1 116.2(4) . .
C47 C48 Cl1 120.8(4) . .
N3 C49 C11 123.5(5) . .
N3 C49 Cl3 114.9(4) . .
C11 C49 Cl3 121.5(4) . .
C24 C50 C20 120.0(5) . .
C24 C50 H50 120.0 . .
C20 C50 H50 120.0 . .
C51 O18 C52 113.4(5) . .
O17 C51 O18 125.1(6) . .
O17 C51 C54 122.1(6) . .
O18 C51 C54 112.8(6) . .
O18 C52 C59 106.7(5) . .
O18 C52 H52A 110.4 . .
C59 C52 H52A 110.4 . .
O18 C52 H52B 110.4 . .
C59 C52 H52B 110.4 . .
H52A C52 H52B 108.6 . .
C51 C54 H54A 109.5 . .
C51 C54 H54B 109.5 . .
H54A C54 H54B 109.5 . .
C51 C54 H54C 109.5 . .
H54A C54 H54C 109.5 . .
H54B C54 H54C 109.5 . .
C52 C59 H59A 109.5 . .
C52 C59 H59B 109.5 . .
H59A C59 H59B 109.5 . .
C52 C59 H59C 109.5 . .
H59A C59 H59C 109.5 . .
H59B C59 H59C 109.5 . .
C12S O13S C13S 127.3(12) . .
C12S C11S H11A 109.5 . .
C12S C11S H11B 109.5 . .
H11A C11S H11B 109.5 . .
C12S C11S H11C 109.5 . .
H11A C11S H11C 109.5 . .
H11B C11S H11C 109.5 . .
O13S C12S C11S 114.2(13) . .
O13S C12S H12A 108.7 . .
C11S C12S H12A 108.7 . .
O13S C12S H12B 108.7 . .
C11S C12S H12B 108.7 . .
H12A C12S H12B 107.6 . .
O13S C13S C14S 118.2(12) . .
O13S C13S H13A 107.8 . .
C14S C13S H13A 107.8 . .
O13S C13S H13B 107.8 . .
C14S C13S H13B 107.8 . .
H13A C13S H13B 107.1 . .
C13S C14S H14A 109.5 . .
C13S C14S H14B 109.5 . .
H14A C14S H14B 109.5 . .
C13S C14S H14C 109.5 . .
H14A C14S H14C 109.5 . .
H14B C14S H14C 109.5 . .

loop_
_geom_bond_atom_site_label_1
_geom_bond_atom_site_label_2
_geom_bond_distance
_geom_bond_site_symmetry_2
Co5 O3 2.044(3) .
Co5 F1 2.048(2) .
Co5 O1 2.056(3) .
Co5 O2 2.080(3) .
Co5 O16 2.145(3) 3_657
Co5 O8 2.163(3) .
Co4 O6 2.031(3) .
Co4 F1 2.041(2) 3_657
Co4 O5 2.056(3) .
Co4 O16 2.103(3) 3_657
Co4 O8 2.174(3) .
Co4 O12 2.209(3) .
Co1 O15 1.992(3) 3_657
Co1 O7 2.024(3) .
Co1 F1 2.036(2) 3_657
Co1 N1 2.116(4) .
Co1 O12 2.164(3) .
Co1 O11 2.307(3) .
Co2 O13 2.010(3) .
Co2 O9 2.061(3) .
Co2 O17 2.098(3) .
Co2 O1 2.108(3) 3_657
Co2 O11 2.129(3) .
Co2 N3 2.142(4) 3_657
Co3 O14 1.985(3) .
Co3 O9 2.077(3) .
Co3 O10 2.104(3) .
Co3 O11 2.142(3) .
Co3 O12 2.158(3) .
Co3 N2 2.170(4) .
Cl1 C48 1.734(5) .
Cl2 C39 1.721(5) .
Cl3 C49 1.740(5) .
P1 O16 1.527(3) .
P1 O8 1.535(3) .
P1 O9 1.536(3) .
P1 C19 1.812(4) .
O1 C8 1.294(5) .
O1 Co2 2.108(3) 3_657
O2 C1 1.260(5) .
O3 C12 1.248(5) .
F1 Co1 2.036(2) 3_657
F1 Co4 2.042(2) 3_657
O5 C12 1.268(5) .
O6 C32 1.263(5) .
O7 C32 1.252(5) .
O10 H10C 0.891(10) .
O10 H10B 0.888(10) .
O11 C42 1.321(5) .
O12 C45 1.332(5) .
O13 C25 1.262(5) .
O14 C25 1.266(5) .
O15 C1 1.267(5) .
O15 Co1 1.992(3) 3_657
O16 Co4 2.103(3) 3_657
O16 Co5 2.145(3) 3_657
O17 C51 1.145(7) .
N1 C39 1.331(6) .
N1 C42 1.351(6) .
N2 C48 1.333(6) .
N2 C45 1.349(6) .
N3 C49 1.331(6) .
N3 C8 1.363(6) .
N3 Co2 2.142(4) 3_657
C1 C2 1.507(6) .
C2 C3 1.376(7) .
C2 C7 1.386(7) .
C3 C4 1.381(7) .
C3 H3 0.9300 .
C4 C5 1.367(8) .
C4 H4 0.9300 .
C5 C6 1.363(8) .
C5 H5 0.9300 .
C6 C7 1.386(7) .
C6 H6 0.9300 .
C7 H7 0.9300 .
C8 C9 1.415(7) .
C9 C10 1.355(7) .
C9 H9 0.9300 .
C10 C11 1.394(7) .
C10 H10A 0.9300 .
C11 C49 1.370(7) .
C11 H11 0.9300 .
C12 C13 1.494(6) .
C13 C18 1.376(6) .
C13 C14 1.383(7) .
C14 C15 1.395(8) .
C14 H14 0.9300 .
C15 C16 1.382(9) .
C15 H15 0.9300 .
C16 C17 1.372(8) .
C16 H16 0.9300 .
C17 C18 1.381(7) .
C17 H17 0.9300 .
C18 H18 0.9300 .
C19 C21 1.513(6) .
C19 H19A 0.9700 .
C19 H19B 0.9700 .
C20 C21 1.389(7) .
C20 C50 1.400(7) .
C20 H20 0.9300 .
C21 C22 1.388(7) .
C22 C23 1.385(7) .
C22 H22 0.9300 .
C23 C24 1.384(8) .
C23 H23 0.9300 .
C24 C50 1.386(8) .
C24 H24 0.9300 .
C25 C26 1.493(6) .
C26 C27 1.379(7) .
C26 C31 1.396(7) .
C27 C28 1.390(7) .
C27 H27 0.9300 .
C28 C29 1.359(8) .
C28 H28 0.9300 .
C29 C30 1.387(8) .
C29 H29 0.9300 .
C30 C31 1.385(7) .
C30 H30 0.9300 .
C31 H31 0.9300 .
C32 C33 1.503(6) .
C33 C34 1.377(7) .
C33 C38 1.396(7) .
C34 C35 1.374(7) .
C34 H34 0.9300 .
C35 C36 1.391(8) .
C35 H35 0.9300 .
C36 C37 1.371(8) .
C36 H36 0.9300 .
C37 C38 1.380(7) .
C37 H37 0.9300 .
C38 H38 0.9300 .
C39 C40 1.372(7) .
C40 C41 1.385(7) .
C40 H40 0.9300 .
C41 C43 1.378(7) .
C41 H41 0.9300 .
C42 C43 1.390(6) .
C43 H43 0.9300 .
C44 C46 1.384(7) .
C44 C45 1.397(7) .
C44 H44 0.9300 .
C46 C47 1.378(7) .
C46 H46 0.9300 .
C47 C48 1.370(7) .
C47 H47 0.9300 .
C50 H50 0.9300 .
O18 C51 1.310(7) .
O18 C52 1.445(7) .
C51 C54 1.526(9) .
C52 C59 1.515(9) .
C52 H52A 0.9700 .
C52 H52B 0.9700 .
C54 H54A 0.9600 .
C54 H54B 0.9600 .
C54 H54C 0.9600 .
C59 H59A 0.9600 .
C59 H59B 0.9600 .
C59 H59C 0.9600 .
O13S C12S 1.315(10) .
O13S C13S 1.362(9) .
C11S C12S 1.519(9) .
C11S H11A 0.9600 .
C11S H11B 0.9600 .
C11S H11C 0.9600 .
C12S H12A 0.9700 .
C12S H12B 0.9700 .
C13S C14S 1.497(9) .
C13S H13A 0.9700 .
C13S H13B 0.9700 .
C14S H14A 0.9600 .
C14S H14B 0.9600 .
C14S H14C 0.9600 .

loop_
_geom_torsion_atom_site_label_1
_geom_torsion_atom_site_label_2
_geom_torsion_atom_site_label_3
_geom_torsion_atom_site_label_4
_geom_torsion
_geom_torsion_site_symmetry_1
_geom_torsion_site_symmetry_4
O3 Co5 O1 C8 50.5(4) . .
F1 Co5 O1 C8 -121.3(4) . .
O2 Co5 O1 C8 -34.1(4) . .
O16 Co5 O1 C8 151.6(4) 3_657 .
O8 Co5 O1 C8 136.3(4) . .
O3 Co5 O1 Co2 -136.6(2) . 3_657
F1 Co5 O1 Co2 51.57(19) . 3_657
O2 Co5 O1 Co2 138.74(19) . 3_657
O16 Co5 O1 Co2 -35.53(19) 3_657 3_657
O8 Co5 O1 Co2 -50.8(5) . 3_657
O3 Co5 O2 C1 -124.5(4) . .
F1 Co5 O2 C1 57.4(4) . .
O1 Co5 O2 C1 -36.4(4) . .
O16 Co5 O2 C1 60.8(13) 3_657 .
O8 Co5 O2 C1 146.4(4) . .
F1 Co5 O3 C12 -110.1(8) . .
O1 Co5 O3 C12 142.0(4) . .
O2 Co5 O3 C12 -123.0(4) . .
O16 Co5 O3 C12 56.4(4) 3_657 .
O8 Co5 O3 C12 -21.1(4) . .
O3 Co5 F1 Co1 -67.8(8) . 3_657
O1 Co5 F1 Co1 39.70(14) . 3_657
O2 Co5 F1 Co1 -54.90(14) . 3_657
O16 Co5 F1 Co1 125.44(14) 3_657 3_657
O8 Co5 F1 Co1 -156.87(13) . 3_657
O3 Co5 F1 Co4 122.8(7) . 3_657
O1 Co5 F1 Co4 -129.7(2) . 3_657
O2 Co5 F1 Co4 135.7(2) . 3_657
O16 Co5 F1 Co4 -43.94(19) 3_657 3_657
O8 Co5 F1 Co4 33.75(19) . 3_657
O6 Co4 O5 C12 -121.2(3) . .
F1 Co4 O5 C12 124.4(4) 3_657 .
O16 Co4 O5 C12 -25.3(4) 3_657 .
O8 Co4 O5 C12 50.6(3) . .
O12 Co4 O5 C12 150.7(4) . .
F1 Co4 O6 C32 35.2(4) 3_657 .
O5 Co4 O6 C32 -123.5(4) . .
O16 Co4 O6 C32 125.4(4) 3_657 .
O8 Co4 O6 C32 127.6(7) . .
O12 Co4 O6 C32 -41.0(4) . .
O15 Co1 O7 C32 -132.0(4) 3_657 .
F1 Co1 O7 C32 -36.3(4) 3_657 .
N1 Co1 O7 C32 138.6(4) . .
O12 Co1 O7 C32 41.1(4) . .
O11 Co1 O7 C32 92.0(5) . .
O16 P1 O8 Co5 -54.9(2) . .
O9 P1 O8 Co5 -179.40(18) . .
C19 P1 O8 Co5 64.9(3) . .
O16 P1 O8 Co4 66.8(2) . .
O9 P1 O8 Co4 -57.7(2) . .
C19 P1 O8 Co4 -173.38(19) . .
O3 Co5 O8 P1 -156.7(2) . .
F1 Co5 O8 P1 14.7(2) . .
O1 Co5 O8 P1 117.7(4) . .
O2 Co5 O8 P1 -72.0(2) . .
O16 Co5 O8 P1 102.1(2) 3_657 .
O3 Co5 O8 Co4 69.02(12) . .
F1 Co5 O8 Co4 -119.58(10) . .
O1 Co5 O8 Co4 -16.6(4) . .
O2 Co5 O8 Co4 153.73(11) . .
O16 Co5 O8 Co4 -32.15(10) 3_657 .
O6 Co4 O8 P1 -107.4(8) . .
F1 Co4 O8 P1 -14.54(19) 3_657 .
O5 Co4 O8 P1 142.9(2) . .
O16 Co4 O8 P1 -105.2(2) 3_657 .
O12 Co4 O8 P1 61.0(2) . .
O6 Co4 O8 Co5 30.6(8) . .
F1 Co4 O8 Co5 123.44(10) 3_657 .
O5 Co4 O8 Co5 -79.10(11) . .
O16 Co4 O8 Co5 32.78(10) 3_657 .
O12 Co4 O8 Co5 -160.98(10) . .
O16 P1 O9 Co2 21.7(3) . .
O8 P1 O9 Co2 148.6(2) . .
C19 P1 O9 Co2 -95.4(3) . .
O16 P1 O9 Co3 -135.3(2) . .
O8 P1 O9 Co3 -8.4(3) . .
C19 P1 O9 Co3 107.6(3) . .
O13 Co2 O9 P1 135.8(2) . .
O17 Co2 O9 P1 44.0(2) . .
O1 Co2 O9 P1 -44.8(2) 3_657 .
O11 Co2 O9 P1 -132.3(2) . .
N3 Co2 O9 P1 -60.7(4) 3_657 .
O13 Co2 O9 Co3 -61.16(13) . .
O17 Co2 O9 Co3 -152.96(13) . .
O1 Co2 O9 Co3 118.31(12) 3_657 .
O11 Co2 O9 Co3 30.77(11) . .
N3 Co2 O9 Co3 102.4(3) 3_657 .
O14 Co3 O9 P1 -134.0(2) . .
O10 Co3 O9 P1 -35.4(2) . .
O11 Co3 O9 P1 132.0(2) . .
O12 Co3 O9 P1 52.3(2) . .
N2 Co3 O9 P1 66.5(5) . .
O14 Co3 O9 Co2 63.37(13) . .
O10 Co3 O9 Co2 161.97(12) . .
O11 Co3 O9 Co2 -30.63(11) . .
O12 Co3 O9 Co2 -110.41(12) . .
N2 Co3 O9 Co2 -96.2(4) . .
O13 Co2 O11 C42 -62.4(4) . .
O9 Co2 O11 C42 -162.0(4) . .
O17 Co2 O11 C42 172.4(8) . .
O1 Co2 O11 C42 103.9(4) 3_657 .
N3 Co2 O11 C42 41.6(4) 3_657 .
O13 Co2 O11 Co3 69.96(13) . .
O9 Co2 O11 Co3 -29.63(11) . .
O17 Co2 O11 Co3 -55.3(9) . .
O1 Co2 O11 Co3 -123.72(12) 3_657 .
N3 Co2 O11 Co3 173.93(13) 3_657 .
O13 Co2 O11 Co1 168.84(16) . .
O9 Co2 O11 Co1 69.24(16) . .
O17 Co2 O11 Co1 43.6(10) . .
O1 Co2 O11 Co1 -24.85(16) 3_657 .
N3 Co2 O11 Co1 -87.20(17) 3_657 .
O14 Co3 O11 C42 77.2(3) . .
O9 Co3 O11 C42 173.4(3) . .
O10 Co3 O11 C42 -116.7(6) . .
O12 Co3 O11 C42 -84.5(3) . .
N2 Co3 O11 C42 -23.6(3) . .
O14 Co3 O11 Co2 -66.74(13) . .
O9 Co3 O11 Co2 29.45(11) . .
O10 Co3 O11 Co2 99.4(5) . .
O12 Co3 O11 Co2 131.63(12) . .
N2 Co3 O11 Co2 -167.49(13) . .
O14 Co3 O11 Co1 170.93(12) . .
O9 Co3 O11 Co1 -92.88(12) . .
O10 Co3 O11 Co1 -22.9(6) . .
O12 Co3 O11 Co1 9.30(10) . .
N2 Co3 O11 Co1 70.19(13) . .
O15 Co1 O11 C42 -79.2(3) 3_657 .
O7 Co1 O11 C42 56.0(4) . .
F1 Co1 O11 C42 -176.6(2) 3_657 .
N1 Co1 O11 C42 2.8(2) . .
O12 Co1 O11 C42 108.4(2) . .
O15 Co1 O11 Co2 67.39(17) 3_657 .
O7 Co1 O11 Co2 -157.4(3) . .
F1 Co1 O11 Co2 -30.02(17) 3_657 .
N1 Co1 O11 Co2 149.4(2) . .
O12 Co1 O11 Co2 -105.00(16) . .
O15 Co1 O11 Co3 163.01(12) 3_657 .
O7 Co1 O11 Co3 -61.8(4) . .
F1 Co1 O11 Co3 65.59(12) 3_657 .
N1 Co1 O11 Co3 -114.99(16) . .
O12 Co1 O11 Co3 -9.38(11) . .
O14 Co3 O12 C45 21.1(5) . .
O9 Co3 O12 C45 -178.8(2) . .
O10 Co3 O12 C45 -82.6(2) . .
O11 Co3 O12 C45 104.5(2) . .
N2 Co3 O12 C45 6.3(2) . .
O14 Co3 O12 Co1 -93.4(4) . .
O9 Co3 O12 Co1 66.70(13) . .
O10 Co3 O12 Co1 162.90(13) . .
O11 Co3 O12 Co1 -10.02(11) . .
N2 Co3 O12 Co1 -108.17(16) . .
O14 Co3 O12 Co4 167.6(3) . .
O9 Co3 O12 Co4 -32.33(15) . .
O10 Co3 O12 Co4 63.86(15) . .
O11 Co3 O12 Co4 -109.06(14) . .
N2 Co3 O12 Co4 152.79(19) . .
O15 Co1 O12 C45 -169.1(9) 3_657 .
O7 Co1 O12 C45 75.9(3) . .
F1 Co1 O12 C45 168.9(3) 3_657 .
N1 Co1 O12 C45 -31.7(3) . .
O11 Co1 O12 C45 -88.9(3) . .
O15 Co1 O12 Co3 -70.9(9) 3_657 .
O7 Co1 O12 Co3 174.15(13) . .
F1 Co1 O12 Co3 -92.87(12) 3_657 .
N1 Co1 O12 Co3 66.58(14) . .
O11 Co1 O12 Co3 9.41(10) . .
O15 Co1 O12 Co4 44.3(10) 3_657 .
O7 Co1 O12 Co4 -70.73(12) . .
F1 Co1 O12 Co4 22.25(10) 3_657 .
N1 Co1 O12 Co4 -178.30(12) . .
O11 Co1 O12 Co4 124.53(11) . .
O6 Co4 O12 C45 -60.3(4) . .
F1 Co4 O12 C45 -153.7(4) 3_657 .
O5 Co4 O12 C45 36.8(4) . .
O16 Co4 O12 C45 -159.2(5) 3_657 .
O8 Co4 O12 C45 121.4(4) . .
O6 Co4 O12 Co3 174.72(15) . .
F1 Co4 O12 Co3 81.33(14) 3_657 .
O5 Co4 O12 Co3 -88.18(15) . .
O16 Co4 O12 Co3 75.8(5) 3_657 .
O8 Co4 O12 Co3 -3.55(15) . .
O6 Co4 O12 Co1 71.09(12) . .
F1 Co4 O12 Co1 -22.29(10) 3_657 .
O5 Co4 O12 Co1 168.20(12) . .
O16 Co4 O12 Co1 -27.8(5) 3_657 .
O8 Co4 O12 Co1 -107.18(11) . .
O9 Co2 O13 C25 37.5(4) . .
O17 Co2 O13 C25 130.8(4) . .
O1 Co2 O13 C25 -140.3(5) 3_657 .
O11 Co2 O13 C25 -42.2(4) . .
N3 Co2 O13 C25 -135.5(4) 3_657 .
O9 Co3 O14 C25 -47.4(4) . .
O10 Co3 O14 C25 -145.2(4) . .
O11 Co3 O14 C25 31.6(4) . .
O12 Co3 O14 C25 112.9(5) . .
N2 Co3 O14 C25 126.1(4) . .
O8 P1 O16 Co4 58.2(3) . 3_657
O9 P1 O16 Co4 -177.92(19) . 3_657
C19 P1 O16 Co4 -61.4(3) . 3_657
O8 P1 O16 Co5 -70.4(2) . 3_657
O9 P1 O16 Co5 53.5(2) . 3_657
C19 P1 O16 Co5 170.1(2) . 3_657
O13 Co2 O17 C51 73.1(6) . .
O9 Co2 O17 C51 173.3(6) . .
O1 Co2 O17 C51 -93.0(6) 3_657 .
O11 Co2 O17 C51 -161.5(8) . .
N3 Co2 O17 C51 -30.7(6) 3_657 .
O15 Co1 N1 C39 -73.4(5) 3_657 .
O7 Co1 N1 C39 19.9(5) . .
F1 Co1 N1 C39 -174.6(4) 3_657 .
O12 Co1 N1 C39 111.8(5) . .
O11 Co1 N1 C39 -176.2(6) . .
O15 Co1 N1 C42 100.1(3) 3_657 .
O7 Co1 N1 C42 -166.6(3) . .
F1 Co1 N1 C42 -1.1(5) 3_657 .
O12 Co1 N1 C42 -74.8(3) . .
O11 Co1 N1 C42 -2.8(2) . .
O14 Co3 N2 C48 6.5(6) . .
O9 Co3 N2 C48 165.8(5) . .
O10 Co3 N2 C48 -90.8(6) . .
O11 Co3 N2 C48 102.5(6) . .
O12 Co3 N2 C48 -178.2(7) . .
O14 Co3 N2 C45 178.5(3) . .
O9 Co3 N2 C45 -22.2(6) . .
O10 Co3 N2 C45 81.2(3) . .
O11 Co3 N2 C45 -85.5(3) . .
O12 Co3 N2 C45 -6.2(2) . .
Co5 O2 C1 O15 -14.4(7) . .
Co5 O2 C1 C2 165.2(3) . .
Co1 O15 C1 O2 -40.7(6) 3_657 .
Co1 O15 C1 C2 139.8(3) 3_657 .
O2 C1 C2 C3 170.4(5) . .
O15 C1 C2 C3 -10.0(7) . .
O2 C1 C2 C7 -8.4(7) . .
O15 C1 C2 C7 171.2(5) . .
C7 C2 C3 C4 0.3(9) . .
C1 C2 C3 C4 -178.4(5) . .
C2 C3 C4 C5 0.3(10) . .
C3 C4 C5 C6 -0.5(11) . .
C4 C5 C6 C7 0.1(11) . .
C5 C6 C7 C2 0.5(10) . .
C3 C2 C7 C6 -0.8(9) . .
C1 C2 C7 C6 178.0(5) . .
Co5 O1 C8 N3 173.8(3) . .
Co2 O1 C8 N3 -0.6(4) 3_657 .
Co5 O1 C8 C9 -8.7(7) . .
Co2 O1 C8 C9 176.9(4) 3_657 .
C49 N3 C8 O1 -179.7(4) . .
Co2 N3 C8 O1 0.6(4) 3_657 .
C49 N3 C8 C9 2.5(7) . .
Co2 N3 C8 C9 -177.1(4) 3_657 .
O1 C8 C9 C10 -179.6(5) . .
N3 C8 C9 C10 -2.3(7) . .
C8 C9 C10 C11 0.1(8) . .
C9 C10 C11 C49 1.8(9) . .
Co5 O3 C12 O5 -25.5(7) . .
Co5 O3 C12 C13 152.4(3) . .
Co4 O5 C12 O3 6.7(6) . .
Co4 O5 C12 C13 -171.2(3) . .
O3 C12 C13 C18 162.5(4) . .
O5 C12 C13 C18 -19.4(7) . .
O3 C12 C13 C14 -18.6(7) . .
O5 C12 C13 C14 159.5(5) . .
C18 C13 C14 C15 0.7(9) . .
C12 C13 C14 C15 -178.2(6) . .
C13 C14 C15 C16 -0.8(11) . .
C14 C15 C16 C17 -0.8(11) . .
C15 C16 C17 C18 2.5(10) . .
C14 C13 C18 C17 1.0(8) . .
C12 C13 C18 C17 179.9(5) . .
C16 C17 C18 C13 -2.6(8) . .
O16 P1 C19 C21 -168.1(3) . .
O8 P1 C19 C21 67.9(4) . .
O9 P1 C19 C21 -49.3(4) . .
C50 C20 C21 C22 -0.9(7) . .
C50 C20 C21 C19 176.8(5) . .
P1 C19 C21 C22 88.5(5) . .
P1 C19 C21 C20 -89.2(5) . .
C20 C21 C22 C23 0.3(7) . .
C19 C21 C22 C23 -177.4(4) . .
C21 C22 C23 C24 0.1(8) . .
C22 C23 C24 C50 0.0(9) . .
Co2 O13 C25 O14 -7.1(7) . .
Co2 O13 C25 C26 172.5(3) . .
Co3 O14 C25 O13 13.3(7) . .
Co3 O14 C25 C26 -166.2(3) . .
O13 C25 C26 C27 173.6(5) . .
O14 C25 C26 C27 -6.8(6) . .
O13 C25 C26 C31 -8.0(6) . .
O14 C25 C26 C31 171.6(4) . .
C31 C26 C27 C28 -0.3(8) . .
C25 C26 C27 C28 178.2(5) . .
C26 C27 C28 C29 -0.2(9) . .
C27 C28 C29 C30 -0.3(9) . .
C28 C29 C30 C31 1.4(8) . .
C29 C30 C31 C26 -1.8(7) . .
C27 C26 C31 C30 1.3(7) . .
C25 C26 C31 C30 -177.2(4) . .
Co1 O7 C32 O6 1.6(7) . .
Co1 O7 C32 C33 -177.1(3) . .
Co4 O6 C32 O7 -1.0(7) . .
Co4 O6 C32 C33 177.8(3) . .
O7 C32 C33 C34 -163.5(4) . .
O6 C32 C33 C34 17.7(6) . .
O7 C32 C33 C38 18.5(6) . .
O6 C32 C33 C38 -160.4(4) . .
C38 C33 C34 C35 -0.5(8) . .
C32 C33 C34 C35 -178.5(5) . .
C33 C34 C35 C36 0.2(8) . .
C34 C35 C36 C37 1.0(9) . .
C35 C36 C37 C38 -2.0(10) . .
C36 C37 C38 C33 1.7(9) . .
C34 C33 C38 C37 -0.5(8) . .
C32 C33 C38 C37 177.6(5) . .
C42 N1 C39 C40 3.2(7) . .
Co1 N1 C39 C40 175.8(4) . .
C42 N1 C39 Cl2 -177.5(3) . .
Co1 N1 C39 Cl2 -4.9(7) . .
N1 C39 C40 C41 -3.0(8) . .
Cl2 C39 C40 C41 177.7(4) . .
C39 C40 C41 C43 0.8(8) . .
Co2 O11 C42 N1 -142.7(3) . .
Co3 O11 C42 N1 93.8(4) . .
Co1 O11 C42 N1 -4.1(4) . .
Co2 O11 C42 C43 38.5(7) . .
Co3 O11 C42 C43 -85.0(5) . .
Co1 O11 C42 C43 177.1(5) . .
C39 N1 C42 O11 -180.0(4) . .
Co1 N1 C42 O11 4.5(4) . .
C39 N1 C42 C43 -1.1(7) . .
Co1 N1 C42 C43 -176.6(4) . .
C40 C41 C43 C42 1.1(8) . .
O11 C42 C43 C41 177.7(4) . .
N1 C42 C43 C41 -1.0(7) . .
Co3 O12 C45 N2 -9.7(4) . .
Co1 O12 C45 N2 93.6(4) . .
Co4 O12 C45 N2 -141.0(3) . .
Co3 O12 C45 C44 172.1(4) . .
Co1 O12 C45 C44 -84.6(5) . .
Co4 O12 C45 C44 40.7(7) . .
C48 N2 C45 O12 -175.1(4) . .
Co3 N2 C45 O12 9.6(4) . .
C48 N2 C45 C44 3.2(7) . .
Co3 N2 C45 C44 -172.1(4) . .
C46 C44 C45 O12 175.9(4) . .
C46 C44 C45 N2 -2.2(7) . .
C45 C44 C46 C47 -0.2(8) . .
C44 C46 C47 C48 1.4(8) . .
C45 N2 C48 C47 -1.9(7) . .
Co3 N2 C48 C47 168.9(5) . .
C45 N2 C48 Cl1 177.6(3) . .
Co3 N2 C48 Cl1 -11.5(8) . .
C46 C47 C48 N2 -0.3(8) . .
C46 C47 C48 Cl1 -179.9(4) . .
C8 N3 C49 C11 -0.6(7) . .
Co2 N3 C49 C11 178.7(5) 3_657 .
C8 N3 C49 Cl3 178.1(3) . .
Co2 N3 C49 Cl3 -2.5(8) 3_657 .
C10 C11 C49 N3 -1.5(8) . .
C10 C11 C49 Cl3 179.8(4) . .
C23 C24 C50 C20 -0.6(8) . .
C21 C20 C50 C24 1.0(8) . .
Co2 O17 C51 O18 124.4(7) . .
Co2 O17 C51 C54 -53.9(11) . .
C52 O18 C51 O17 -4.8(10) . .
C52 O18 C51 C54 173.7(7) . .
C51 O18 C52 C59 178.0(6) . .
C13S O13S C12S C11S 155.8(14) . .
C12S O13S C13S C14S 128(2) . .
